data_7000519
loop_
_publ_author_name
'Fessler, Markus'
'Eller, Sylvia'
'Bachmann, Christian'
'Gutmann, Rene'
'Trettenbrein, Barbara'
'Kopacka, Holger'
'Mueller, Thomas'
'Brueggeller, Peter'

_publ_section_title
;
 Regio- and chemoselective oxidation of the bis(bidentate) phosphine
 cis,trans,cis-1,2,3,4-tetrakis(diphenylphosphino)cyclobutane via
 cobalt(II) mediated dioxygen activation
;
_journal_issue 8
_journal_name_full 'Dalton Transactions'
_journal_page_first 1383
_journal_paper_doi 10.1039/b813720j
_journal_year 2009
_chemical_formula_moiety '2(C52 H44 Co2 I4 O3 P4), 1.8(C H2 Cl2), H2 O'
_chemical_formula_sum 'C105.8 H93.6 Cl3.6 Co4 I8 O7 P8'
_chemical_formula_weight 3103.44
_chemical_name_common (Co2I4(dppcbO3))
_chemical_name_systematic '[Co2I4(dppcbO3)]'
_space_group_IT_number 2
_symmetry_cell_setting triclinic
_symmetry_space_group_name_Hall '-P 1'
_symmetry_space_group_name_H-M 'P -1'
_atom_sites_solution_hydrogens geom
_atom_sites_solution_primary direct
_atom_sites_solution_secondary difmap
_audit_creation_method SHELXL-97
_cell_angle_alpha 93.74(3)
_cell_angle_beta 97.49(3)
_cell_angle_gamma 110.54(3)
_cell_formula_units_Z 2
_cell_length_a 14.491(3)
_cell_length_b 20.193(4)
_cell_length_c 21.528(4)
_cell_measurement_reflns_used 50
_cell_measurement_temperature 193(2)
_cell_measurement_theta_max 25.0
_cell_measurement_theta_min 1.0
_cell_volume 5807(2)
_computing_cell_refinement 'Software of the Siemens P4'
_computing_data_collection 'Siemens P4'
_computing_data_reduction 'Software of the Siemens P4'
_computing_molecular_graphics 'SHELXTL-NT V6.1'
_computing_publication_material 'SHELXTL-NT V6.1'
_computing_structure_refinement 'SHELXL-97 (Sheldrick, 1997)'
_computing_structure_solution 'SHELXS-97 (Sheldrick, 1990)'
_diffrn_ambient_temperature 193(2)
_diffrn_measured_fraction_theta_full 0.990
_diffrn_measured_fraction_theta_max 0.990
_diffrn_measurement_device_type 'Siemens P4'
_diffrn_measurement_method omega-scans
_diffrn_radiation_monochromator graphite
_diffrn_radiation_source 'fine-focus sealed tube'
_diffrn_radiation_type MoK\a
_diffrn_radiation_wavelength 0.71073
_diffrn_reflns_av_R_equivalents 0.0373
_diffrn_reflns_av_sigmaI/netI 0.1264
_diffrn_reflns_limit_h_max 17
_diffrn_reflns_limit_h_min -17
_diffrn_reflns_limit_k_max 24
_diffrn_reflns_limit_k_min -24
_diffrn_reflns_limit_l_max 25
_diffrn_reflns_limit_l_min -25
_diffrn_reflns_number 22104
_diffrn_reflns_theta_full 25.05
_diffrn_reflns_theta_max 25.05
_diffrn_reflns_theta_min 1.36
_diffrn_standards_decay_% 0
_diffrn_standards_interval_count 100
_diffrn_standards_number 3
_exptl_absorpt_coefficient_mu 2.931
_exptl_absorpt_correction_T_max 0.235
_exptl_absorpt_correction_T_min 0.190
_exptl_absorpt_correction_type empirical
_exptl_absorpt_process_details 'Empirical Absorption Corrections'
_exptl_crystal_colour green
_exptl_crystal_density_diffrn 1.775
_exptl_crystal_density_method 'not measured'
_exptl_crystal_description prism
_exptl_crystal_F_000 2995.2
_exptl_crystal_size_max 0.6
_exptl_crystal_size_mid 0.6
_exptl_crystal_size_min 0.5
_refine_diff_density_max 0.750
_refine_diff_density_min -1.170
_refine_diff_density_rms 0.152
_refine_ls_extinction_method none
_refine_ls_goodness_of_fit_ref 0.978
_refine_ls_hydrogen_treatment mixed
_refine_ls_matrix_type full
_refine_ls_number_parameters 580
_refine_ls_number_reflns 10487
_refine_ls_number_restraints 0
_refine_ls_restrained_S_all 0.978
_refine_ls_R_factor_all 0.0943
_refine_ls_R_factor_gt 0.0791
_refine_ls_shift/su_max 0.018
_refine_ls_shift/su_mean 0.001
_refine_ls_structure_factor_coef Fsqd
_refine_ls_weighting_details 'calc w=1/[\s^2^(Fo^2^)+(0.1506P)^2^+0.0000P] where P=(Fo^2^+2Fc^2^)/3'
_refine_ls_weighting_scheme calc
_refine_ls_wR_factor_gt 0.2105
_refine_ls_wR_factor_ref 0.2495
_reflns_number_gt 10487
_reflns_number_total 20559
_reflns_threshold_expression >3sigma(I)
_cod_data_source_file b813720j.txt
_cod_data_source_block 4
_cod_original_formula_sum 'C105.80 H93.60 Cl3.60 Co4 I8 O7 P8'
_cod_database_code 7000519
_diffrn_measured_fraction 0.990

loop_
_symmetry_equiv_pos_as_xyz
'x, y, z'
'-x, -y, -z'

loop_
_atom_site_label
_atom_site_type_symbol
_atom_site_fract_x
_atom_site_fract_y
_atom_site_fract_z
_atom_site_U_iso_or_equiv
_atom_site_adp_type
_atom_site_occupancy
_atom_site_symmetry_multiplicity
_atom_site_calc_flag
_atom_site_refinement_flags
_atom_site_disorder_assembly
_atom_site_disorder_group
Co1 Co 0.6276(3) 0.8906(2) 0.38232(14) 0.0659(11) Uani 1 1 d . . .
Co2 Co 0.1036(3) 0.64980(18) 0.29213(18) 0.0656(10) Uani 1 1 d D . .
Co3 Co 0.1234(3) 0.8606(2) -0.09705(16) 0.0768(12) Uani 1 1 d . . .
Co4 Co -0.3971(3) 0.63538(18) -0.23333(16) 0.0629(10) Uani 1 1 d D . .
I1 I 0.81720(14) 0.93571(11) 0.40568(10) 0.0897(7) Uani 1 1 d . . .
I2 I 0.55938(16) 0.98403(12) 0.42101(10) 0.0936(7) Uani 1 1 d . . .
I3 I -0.08556(16) 0.60591(12) 0.28664(12) 0.1117(9) Uani 1 1 d . . .
I4 I 0.17054(14) 0.56448(10) 0.23802(9) 0.0764(6) Uani 1 1 d . . .
I5 I 0.31422(15) 0.91674(12) -0.07870(10) 0.0960(7) Uani 1 1 d . . .
I6 I 0.05289(19) 0.93078(14) -0.02683(11) 0.1164(9) Uani 1 1 d . . .
I7 I -0.58611(14) 0.59780(12) -0.24823(9) 0.0885(7) Uani 1 1 d . . .
I8 I -0.33224(17) 0.56631(12) -0.30842(13) 0.1127(9) Uani 1 1 d . . .
P1 P 0.5464(5) 0.7713(4) 0.4236(3) 0.064(2) Uani 1 1 d . . .
P2 P 0.4861(5) 0.7826(3) 0.2640(2) 0.0461(17) Uani 1 1 d . . .
P3 P 0.2311(6) 0.7038(4) 0.4232(4) 0.068(2) Uani 1 1 d D . .
P4 P 0.2365(5) 0.8124(3) 0.2992(3) 0.0417(16) Uani 1 1 d . . .
P5 P -0.0109(5) 0.7814(3) -0.2282(3) 0.0461(17) Uani 1 1 d . . .
P6 P 0.0383(5) 0.7274(4) -0.0821(3) 0.0558(19) Uani 1 1 d . . .
P7 P -0.2820(5) 0.6529(4) -0.0912(3) 0.0594(19) Uani 1 1 d . . .
P8 P -0.2591(4) 0.7986(3) -0.1831(3) 0.0417(16) Uani 1 1 d . . .
O1 O 0.5644(12) 0.8520(8) 0.2943(6) 0.064(5) Uani 1 1 d . . .
O2 O 0.1462(15) 0.6657(13) 0.3784(8) 0.129(11) Uani 1 1 d DU . .
O3 O 0.1632(11) 0.7442(7) 0.2635(6) 0.050(4) Uani 1 1 d . . .
O4 O 0.0635(11) 0.8436(9) -0.1880(6) 0.066(5) Uani 1 1 d . . .
O5 O -0.3379(14) 0.6251(11) -0.1501(8) 0.104(7) Uani 1 1 d D . .
O6 O -0.3273(10) 0.7394(7) -0.2310(6) 0.048(4) Uani 1 1 d . . .
C1 C 0.4175(15) 0.7307(12) 0.3792(9) 0.047(6) Uani 1 1 d . . .
H1A H 0.3930 0.6799 0.3788 0.057 Uiso 1 1 d R . .
C2 C 0.3897(16) 0.7516(11) 0.3145(8) 0.044(6) Uani 1 1 d . . .
H2A H 0.3350 0.7120 0.2911 0.048 Uiso 1 1 d R . .
C3 C 0.3438(14) 0.7635(10) 0.4053(9) 0.044(6) Uani 1 1 d . . .
H3A H 0.3780 0.7975 0.4417 0.041 Uiso 1 1 d R . .
C4 C 0.3470(14) 0.8032(10) 0.3420(8) 0.028(5) Uani 1 1 d . . .
H4A H 0.3989 0.8495 0.3509 0.033 Uiso 1 1 d R . .
C5 C -0.1129(16) 0.7329(11) -0.1863(9) 0.046(6) Uani 1 1 d . . .
H5A H -0.1665 0.6987 -0.2159 0.055 Uiso 1 1 d R . .
C6 C -0.0875(15) 0.6973(11) -0.1277(8) 0.038(6) Uani 1 1 d . . .
H6A H -0.1135 0.6464 -0.1371 0.045 Uiso 1 1 d R . .
C7 C -0.1638(15) 0.7212(12) -0.0955(9) 0.043(6) Uani 1 1 d . . .
H7A H -0.1327 0.7459 -0.0543 0.052 Uiso 1 1 d R . .
C8 C -0.1550(15) 0.7765(12) -0.1444(8) 0.038(6) Uani 1 1 d . . .
H8A H -0.1014 0.8204 -0.1277 0.046 Uiso 1 1 d R . .
C11B C 0.7081(11) 0.7312(6) 0.4202(7) 0.062(7) Uiso 1 1 d G . .
C11C C 0.7595(8) 0.6863(9) 0.4085(7) 0.076(8) Uiso 1 1 d G . .
C11D C 0.7071(12) 0.6152(8) 0.3852(8) 0.076(8) Uiso 1 1 d G . .
C11E C 0.6032(12) 0.5890(6) 0.3736(7) 0.090(9) Uiso 1 1 d G . .
C11F C 0.5518(8) 0.6339(8) 0.3852(7) 0.058(7) Uiso 1 1 d G . .
C11A C 0.6043(11) 0.7050(8) 0.4085(7) 0.064(7) Uiso 1 1 d G . .
H11A H 0.7443 0.7803 0.4363 0.077 Uiso 1 1 calc G . .
H11B H 0.8312 0.7044 0.4166 0.077 Uiso 1 1 d G . .
H11C H 0.7425 0.5842 0.3772 0.077 Uiso 1 1 d G . .
H11D H 0.5670 0.5399 0.3575 0.077 Uiso 1 1 d G . .
H11E H 0.4801 0.6158 0.3772 0.077 Uiso 1 1 d G . .
C11H C 0.5328(13) 0.7115(8) 0.5346(8) 0.091(9) Uiso 1 1 d G . .
C11I C 0.5230(13) 0.7107(9) 0.5979(9) 0.095(10) Uiso 1 1 d G . .
C11J C 0.5149(14) 0.7692(11) 0.6313(6) 0.101(10) Uiso 1 1 d G . .
C11K C 0.5165(14) 0.8284(9) 0.6012(8) 0.104(10) Uiso 1 1 d G . .
C11L C 0.5263(13) 0.8291(8) 0.5379(8) 0.079(8) Uiso 1 1 d G . .
C11G C 0.5345(13) 0.7707(10) 0.5045(6) 0.070(8) Uiso 1 1 d G . .
H11F H 0.5385 0.6711 0.5115 0.084 Uiso 1 1 calc G . .
H11G H 0.5219 0.6698 0.6186 0.084 Uiso 1 1 d G . .
H11H H 0.5081 0.7687 0.6750 0.084 Uiso 1 1 d G . .
H11I H 0.5109 0.8687 0.6243 0.084 Uiso 1 1 d G . .
H11J H 0.5274 0.8700 0.5172 0.084 Uiso 1 1 d G . .
C12B C 0.6378(11) 0.7366(7) 0.2537(7) 0.078(8) Uiso 1 1 d G . .
C12C C 0.6807(9) 0.6877(10) 0.2369(8) 0.086(9) Uiso 1 1 d G . .
C12D C 0.6205(13) 0.6173(9) 0.2158(8) 0.112(11) Uiso 1 1 d G . .
C12E C 0.5174(13) 0.5958(7) 0.2115(8) 0.087(9) Uiso 1 1 d G . .
C12F C 0.4745(9) 0.6446(9) 0.2282(7) 0.063(7) Uiso 1 1 d G . .
C12A C 0.5347(12) 0.7151(8) 0.2493(7) 0.060(7) Uiso 1 1 d G . .
H12A H 0.6794 0.7852 0.2682 0.072 Uiso 1 1 calc G . .
H12B H 0.7519 0.7026 0.2400 0.072 Uiso 1 1 d G . .
H12C H 0.6501 0.5836 0.2043 0.072 Uiso 1 1 d G . .
H12D H 0.4758 0.5471 0.1969 0.072 Uiso 1 1 d G . .
H12E H 0.4033 0.6297 0.2252 0.072 Uiso 1 1 d G . .
C12H C 0.3421(10) 0.7416(7) 0.1574(6) 0.046(6) Uiso 1 1 d G . .
C12I C 0.3045(10) 0.7486(8) 0.0965(6) 0.074(8) Uiso 1 1 d G . .
C12J C 0.3524(12) 0.8088(9) 0.0685(5) 0.077(8) Uiso 1 1 d G . .
C12K C 0.4379(12) 0.8620(8) 0.1016(7) 0.100(10) Uiso 1 1 d G . .
C12L C 0.4755(9) 0.8549(7) 0.1626(7) 0.068(7) Uiso 1 1 d G . .
C12G C 0.4276(10) 0.7948(8) 0.1905(5) 0.040(6) Uiso 1 1 d G . .
H12F H 0.3090 0.7000 0.1767 0.048 Uiso 1 1 calc G . .
H12G H 0.2454 0.7119 0.0736 0.048 Uiso 1 1 d G . .
H12H H 0.3264 0.8136 0.0264 0.048 Uiso 1 1 d G . .
H12I H 0.4710 0.9035 0.0823 0.048 Uiso 1 1 d G . .
H12J H 0.5346 0.8917 0.1854 0.048 Uiso 1 1 d G . .
C21B C 0.2785(14) 0.6412(9) 0.5280(8) 0.079(8) Uiso 1 1 d G . .
C21C C 0.2995(16) 0.5884(12) 0.5585(7) 0.145(14) Uiso 1 1 d G . .
C21D C 0.3011(17) 0.5285(10) 0.5235(11) 0.141(14) Uiso 1 1 d G . .
C21E C 0.2817(16) 0.5216(9) 0.4580(11) 0.125(12) Uiso 1 1 d G . .
C21F C 0.2606(15) 0.5744(11) 0.4275(7) 0.112(11) Uiso 1 1 d G . .
C21A C 0.2590(14) 0.6342(9) 0.4624(9) 0.070(8) Uiso 1 1 d G . .
H21A H 0.2774 0.6825 0.5521 0.084 Uiso 1 1 calc G . .
H21B H 0.3130 0.5932 0.6038 0.084 Uiso 1 1 d G . .
H21C H 0.3156 0.4920 0.5446 0.084 Uiso 1 1 d G . .
H21D H 0.2828 0.4803 0.4338 0.084 Uiso 1 1 d G . .
H21E H 0.2472 0.5696 0.3822 0.084 Uiso 1 1 d G . .
C21H C 0.0755(14) 0.7104(9) 0.4784(8) 0.105(10) Uiso 1 1 d G . .
C21I C 0.0323(12) 0.7333(11) 0.5253(10) 0.131(13) Uiso 1 1 d G . .
C21J C 0.0902(17) 0.7902(12) 0.5704(8) 0.120(12) Uiso 1 1 d G . .
C21K C 0.1913(16) 0.8242(9) 0.5686(8) 0.110(11) Uiso 1 1 d G . .
C21L C 0.2346(11) 0.8013(10) 0.5218(10) 0.128(12) Uiso 1 1 d G . .
C21G C 0.1767(14) 0.7444(10) 0.4766(8) 0.059(7) Uiso 1 1 d G . .
H21F H 0.0356 0.6712 0.4472 0.071 Uiso 1 1 calc G . .
H21G H -0.0376 0.7099 0.5265 0.071 Uiso 1 1 d G . .
H21H H 0.0603 0.8060 0.6028 0.071 Uiso 1 1 d G . .
H21I H 0.2313 0.8635 0.5998 0.071 Uiso 1 1 d G . .
H21J H 0.3044 0.8247 0.5206 0.071 Uiso 1 1 d G . .
C22B C 0.2232(10) 0.8635(7) 0.1861(7) 0.064(7) Uiso 1 1 d G . .
C22C C 0.2473(12) 0.9141(9) 0.1442(6) 0.093(9) Uiso 1 1 d G . .
C22D C 0.3250(13) 0.9792(8) 0.1631(7) 0.076(8) Uiso 1 1 d G . .
C22E C 0.3786(11) 0.9937(7) 0.2240(8) 0.092(9) Uiso 1 1 d G . .
C22F C 0.3546(11) 0.9430(8) 0.2659(6) 0.068(7) Uiso 1 1 d G . .
C22A C 0.2769(11) 0.8780(7) 0.2469(6) 0.041(6) Uiso 1 1 d G . .
H22A H 0.1696 0.8186 0.1730 0.049 Uiso 1 1 calc G . .
H22B H 0.2102 0.9042 0.1021 0.049 Uiso 1 1 d G . .
H22C H 0.3416 1.0142 0.1342 0.049 Uiso 1 1 d G . .
H22D H 0.4323 1.0386 0.2371 0.049 Uiso 1 1 d G . .
H22E H 0.3917 0.9530 0.3079 0.049 Uiso 1 1 d G . .
C22H C 0.2395(8) 0.9034(8) 0.4013(7) 0.057(7) Uiso 1 1 d G . .
C22I C 0.1936(10) 0.9342(7) 0.4411(6) 0.061(7) Uiso 1 1 d G . .
C22J C 0.0900(11) 0.9100(8) 0.4341(7) 0.060(7) Uiso 1 1 d G . .
C22K C 0.0323(8) 0.8549(9) 0.3873(8) 0.089(9) Uiso 1 1 d G . .
C22L C 0.0782(10) 0.8240(7) 0.3476(7) 0.079(8) Uiso 1 1 d G . .
C22G C 0.1818(11) 0.8482(8) 0.3546(6) 0.044(6) Uiso 1 1 d G . .
H22F H 0.3111 0.9201 0.4062 0.053 Uiso 1 1 calc G . .
H22G H 0.2335 0.9723 0.4733 0.053 Uiso 1 1 d G . .
H22H H 0.0583 0.9313 0.4615 0.053 Uiso 1 1 d G . .
H22I H -0.0393 0.8381 0.3825 0.053 Uiso 1 1 d G . .
H22J H 0.0383 0.7859 0.3153 0.053 Uiso 1 1 d G . .
C31B C -0.1440(11) 0.7602(6) -0.3395(7) 0.059(7) Uiso 1 1 d G . .
C31C C -0.1747(10) 0.7796(8) -0.3972(6) 0.076(8) Uiso 1 1 d G . .
C31D C -0.1277(12) 0.8481(9) -0.4119(6) 0.080(8) Uiso 1 1 d G . .
C31E C -0.0502(12) 0.8974(7) -0.3690(7) 0.073(8) Uiso 1 1 d G . .
C31F C -0.0195(10) 0.8780(7) -0.3113(7) 0.072(8) Uiso 1 1 d G . .
C31A C -0.0664(11) 0.8095(8) -0.2966(5) 0.041(6) Uiso 1 1 d G . .
H31A H -0.1764 0.7129 -0.3294 0.049 Uiso 1 1 calc G . .
H31B H -0.2282 0.7456 -0.4269 0.049 Uiso 1 1 d G . .
H31C H -0.1489 0.8615 -0.4517 0.049 Uiso 1 1 d G . .
H31D H -0.0178 0.9447 -0.3792 0.049 Uiso 1 1 d G . .
H31E H 0.0341 0.9121 -0.2816 0.049 Uiso 1 1 d G . .
C31H C 0.1433(12) 0.7419(8) -0.2585(8) 0.089(9) Uiso 1 1 d G . .
C31I C 0.1850(10) 0.6967(11) -0.2849(9) 0.100(10) Uiso 1 1 d G . .
C31J C 0.1241(15) 0.6284(10) -0.3124(9) 0.126(12) Uiso 1 1 d G . .
C31K C 0.0215(14) 0.6054(7) -0.3134(8) 0.095(10) Uiso 1 1 d G . .
C31L C -0.0202(10) 0.6506(9) -0.2869(8) 0.077(8) Uiso 1 1 d G . .
C31G C 0.0407(12) 0.7188(8) -0.2594(7) 0.052(6) Uiso 1 1 d G . .
H31F H 0.1854 0.7890 -0.2395 0.063 Uiso 1 1 calc G . .
H31G H 0.2558 0.7126 -0.2843 0.063 Uiso 1 1 d G . .
H31H H 0.1529 0.5972 -0.3307 0.063 Uiso 1 1 d G . .
H31I H -0.0205 0.5582 -0.3324 0.063 Uiso 1 1 d G . .
H31J H -0.0910 0.6347 -0.2876 0.063 Uiso 1 1 d G . .
C32B C 0.2033(10) 0.6984(6) -0.1057(6) 0.054(6) Uiso 1 1 d G . .
C32C C 0.2554(8) 0.6567(8) -0.1251(7) 0.074(8) Uiso 1 1 d G . .
C32D C 0.2037(12) 0.5872(8) -0.1532(7) 0.079(8) Uiso 1 1 d G . .
C32E C 0.0999(12) 0.5593(6) -0.1618(7) 0.077(8) Uiso 1 1 d G . .
C32F C 0.0479(8) 0.6009(8) -0.1424(7) 0.069(8) Uiso 1 1 d G . .
C32A C 0.0996(10) 0.6705(7) -0.1143(7) 0.040(6) Uiso 1 1 d G . .
H32A H 0.2391 0.7464 -0.0863 0.048 Uiso 1 1 calc G . .
H32B H 0.3271 0.6760 -0.1190 0.048 Uiso 1 1 d G . .
H32C H 0.2396 0.5584 -0.1666 0.048 Uiso 1 1 d G . .
H32D H 0.0642 0.5112 -0.1812 0.048 Uiso 1 1 d G . .
H32E H -0.0238 0.5816 -0.1485 0.048 Uiso 1 1 d G . .
C32H C 0.0234(14) 0.6340(9) 0.0099(8) 0.094(9) Uiso 1 1 d G . .
C32I C 0.0118(14) 0.6143(8) 0.0699(10) 0.134(13) Uiso 1 1 d G . .
C32J C -0.0040(14) 0.6597(10) 0.1153(7) 0.091(9) Uiso 1 1 d G . .
C32K C -0.0083(13) 0.7246(9) 0.1005(7) 0.086(9) Uiso 1 1 d G . .
C32L C 0.0032(13) 0.7443(8) 0.0405(8) 0.076(8) Uiso 1 1 d G . .
C32G C 0.0191(13) 0.6990(10) -0.0048(6) 0.069(8) Uiso 1 1 d G . .
H32F H 0.0344 0.6027 -0.0214 0.083 Uiso 1 1 calc G . .
H32G H 0.0148 0.5695 0.0801 0.083 Uiso 1 1 d G . .
H32H H -0.0121 0.6461 0.1567 0.083 Uiso 1 1 d G . .
H32I H -0.0193 0.7560 0.1318 0.083 Uiso 1 1 d G . .
H32J H 0.0003 0.7892 0.0304 0.083 Uiso 1 1 d G . .
C41B C -0.2535(12) 0.5236(9) -0.0991(6) 0.068(7) Uiso 1 1 d G . .
C41C C -0.2366(13) 0.4660(8) -0.0748(8) 0.091(9) Uiso 1 1 d G . .
C41D C -0.2218(14) 0.4641(8) -0.0099(9) 0.110(11) Uiso 1 1 d G . .
C41E C -0.2239(13) 0.5199(10) 0.0306(6) 0.083(9) Uiso 1 1 d G . .
C41F C -0.2407(12) 0.5775(8) 0.0063(7) 0.073(8) Uiso 1 1 d G . .
C41A C -0.2555(12) 0.5794(7) -0.0585(7) 0.051(6) Uiso 1 1 d G . .
H41A H -0.2637 0.5249 -0.1439 0.061 Uiso 1 1 calc G . .
H41B H -0.2352 0.4275 -0.1028 0.061 Uiso 1 1 d G . .
H41C H -0.2102 0.4244 0.0068 0.061 Uiso 1 1 d G . .
H41D H -0.2137 0.5186 0.0754 0.061 Uiso 1 1 d G . .
H41E H -0.2422 0.6160 0.0343 0.061 Uiso 1 1 d G . .
C41H C -0.2979(10) 0.7275(9) 0.0179(8) 0.086(9) Uiso 1 1 d G . .
C41I C -0.3524(14) 0.7405(9) 0.0627(7) 0.096(10) Uiso 1 1 d G . .
C41J C -0.4559(14) 0.7083(11) 0.0522(8) 0.118(12) Uiso 1 1 d G . .
C41K C -0.5049(10) 0.6632(10) -0.0030(10) 0.111(11) Uiso 1 1 d G . .
C41L C -0.4504(13) 0.6503(9) -0.0478(7) 0.101(10) Uiso 1 1 d G . .
C41G C -0.3469(12) 0.6824(9) -0.0373(7) 0.051(6) Uiso 1 1 d G . .
H41F H -0.2264 0.7497 0.0251 0.061 Uiso 1 1 calc G . .
H41G H -0.3185 0.7716 0.1008 0.061 Uiso 1 1 d G . .
H41H H -0.4935 0.7173 0.0832 0.061 Uiso 1 1 d G . .
H41I H -0.5764 0.6411 -0.0102 0.061 Uiso 1 1 d G . .
H41J H -0.4843 0.6191 -0.0859 0.061 Uiso 1 1 d G . .
C42B C -0.2497(11) 0.8793(8) -0.2810(7) 0.076(8) Uiso 1 1 d G . .
C42C C -0.2158(14) 0.9422(10) -0.3082(6) 0.092(9) Uiso 1 1 d G . .
C42D C -0.1399(15) 1.0017(8) -0.2743(9) 0.112(11) Uiso 1 1 d G . .
C42E C -0.0980(12) 0.9983(8) -0.2133(9) 0.116(12) Uiso 1 1 d G . .
C42F C -0.1319(12) 0.9354(10) -0.1861(6) 0.072(8) Uiso 1 1 d G . .
C42A C -0.2078(12) 0.8759(7) -0.2200(7) 0.052(6) Uiso 1 1 d G . .
H42A H -0.3021 0.8382 -0.3043 0.062 Uiso 1 1 calc G . .
H42B H -0.2447 0.9446 -0.3503 0.062 Uiso 1 1 d G . .
H42C H -0.1165 1.0451 -0.2931 0.062 Uiso 1 1 d G . .
H42D H -0.0456 1.0394 -0.1900 0.062 Uiso 1 1 d G . .
H42E H -0.1030 0.9330 -0.1440 0.062 Uiso 1 1 d G . .
C42H C -0.2671(9) 0.8707(9) -0.0691(7) 0.062(7) Uiso 1 1 d G . .
C42I C -0.3183(12) 0.8970(8) -0.0297(6) 0.085(9) Uiso 1 1 d G . .
C42J C -0.4216(12) 0.8759(9) -0.0437(8) 0.079(8) Uiso 1 1 d G . .
C42K C -0.4737(9) 0.8285(10) -0.0972(8) 0.106(10) Uiso 1 1 d G . .
C42L C -0.4226(12) 0.8022(8) -0.1365(7) 0.078(8) Uiso 1 1 d G . .
C42G C -0.3193(12) 0.8233(8) -0.1225(7) 0.057(7) Uiso 1 1 d G . .
H42F H -0.1957 0.8852 -0.0593 0.068 Uiso 1 1 calc G . .
H42G H -0.2823 0.9297 0.0072 0.068 Uiso 1 1 d G . .
H42H H -0.4569 0.8941 -0.0166 0.068 Uiso 1 1 d G . .
H42I H -0.5451 0.8140 -0.1069 0.068 Uiso 1 1 d G . .
H42J H -0.4586 0.7695 -0.1735 0.068 Uiso 1 1 d G . .
Cl1 Cl 0.6157(15) 0.1377(10) 0.2642(10) 0.220(8) Uani 0.80 1 d P . .
Cl2 Cl 0.7305(17) 0.0487(13) 0.2737(10) 0.248(10) Uani 0.80 1 d P . .
C9 C 0.616(5) 0.045(4) 0.248(3) 0.26(5) Uani 0.80 1 d P . .
H9A H 0.5699 0.0128 0.2712 0.321 Uiso 0.80 1 d PR . .
H9B H 0.5962 0.0295 0.2040 0.321 Uiso 0.80 1 d PR . .
Cl3 Cl 0.1252(16) 0.1551(14) 0.7830(13) 0.242(11) Uani 0.70 1 d PU . .
Cl3A Cl 0.129(4) 0.122(3) 0.879(3) 0.24(3) Uani 0.30 1 d PDU . .
Cl4 Cl 0.224(5) 0.062(4) 0.837(3) 0.33(4) Uani 0.70 1 d PDU . .
Cl4A Cl 0.245(8) 0.085(4) 0.795(6) 0.51(8) Uani 0.30 1 d PD . .
C10 C 0.158(4) 0.080(3) 0.773(2) 0.107(15) Uiso 0.70 1 d PD . .
H10A H 0.1045 0.0381 0.7528 0.129 Uiso 0.70 1 d PR . .
H10B H 0.2094 0.0937 0.7480 0.129 Uiso 0.70 1 d PR . .
C10A C 0.165(4) 0.054(3) 0.847(3) 0.038(15) Uiso 0.30 1 d PD . .
H10C H 0.1093 0.0176 0.8210 0.122 Uiso 0.30 1 d PR . .
H10D H 0.1903 0.0340 0.8810 0.122 Uiso 0.30 1 d PR . .
O7 O -0.039(8) 0.508(5) 0.461(4) 0.47(5) Uani 1 1 d DU . .
H7 H -0.035(15) 0.547(10) 0.435(7) 0.560 Uiso 1 1 d D . .
H8 H -0.013(16) 0.473(8) 0.476(11) 0.560 Uiso 1 1 d D . .

loop_
_atom_site_aniso_label
_atom_site_aniso_U_11
_atom_site_aniso_U_22
_atom_site_aniso_U_33
_atom_site_aniso_U_23
_atom_site_aniso_U_13
_atom_site_aniso_U_12
Co1 0.058(2) 0.079(3) 0.051(2) -0.0077(19) -0.0062(17) 0.022(2)
Co2 0.068(2) 0.048(2) 0.089(3) 0.021(2) 0.030(2) 0.021(2)
Co3 0.075(3) 0.115(3) 0.048(2) -0.004(2) -0.0052(19) 0.052(3)
Co4 0.066(2) 0.049(2) 0.076(2) 0.0129(19) 0.0172(19) 0.021(2)
I1 0.0603(13) 0.0820(16) 0.1153(17) -0.0006(12) -0.0020(11) 0.0200(11)
I2 0.0869(15) 0.0984(17) 0.0887(15) -0.0172(12) -0.0057(12) 0.0376(13)
I3 0.0810(15) 0.0895(17) 0.158(2) -0.0131(15) 0.0560(15) 0.0150(13)
I4 0.0791(13) 0.0680(14) 0.0841(13) 0.0055(10) 0.0182(10) 0.0282(11)
I5 0.0767(14) 0.0972(17) 0.1095(17) 0.0063(13) -0.0145(12) 0.0376(13)
I6 0.1147(19) 0.121(2) 0.1195(19) -0.0138(15) 0.0051(15) 0.0602(17)
I7 0.0683(13) 0.1040(18) 0.0889(15) 0.0078(12) 0.0219(11) 0.0233(12)
I8 0.0995(17) 0.0664(15) 0.170(2) -0.0132(14) 0.0541(16) 0.0209(13)
P1 0.057(4) 0.102(6) 0.042(4) 0.010(4) -0.007(3) 0.045(4)
P2 0.057(4) 0.054(5) 0.020(3) 0.006(3) 0.004(3) 0.011(4)
P3 0.066(5) 0.074(6) 0.085(6) 0.046(5) 0.039(4) 0.037(5)
P4 0.054(4) 0.033(4) 0.041(4) 0.016(3) 0.003(3) 0.018(3)
P5 0.045(4) 0.050(4) 0.043(4) 0.009(3) 0.003(3) 0.017(4)
P6 0.058(4) 0.082(5) 0.036(4) 0.007(3) -0.006(3) 0.041(4)
P7 0.048(4) 0.072(5) 0.052(4) 0.021(4) 0.006(3) 0.012(4)
P8 0.054(4) 0.035(4) 0.044(4) 0.018(3) 0.007(3) 0.024(3)
O1 0.075(12) 0.061(12) 0.033(9) 0.008(8) 0.003(8) -0.002(10)
O2 0.10(2) 0.10(2) 0.20(3) 0.03(2) 0.08(2) 0.030(19)
O3 0.062(10) 0.032(10) 0.058(10) 0.027(8) 0.011(8) 0.013(9)
O4 0.056(11) 0.102(15) 0.031(9) 0.013(9) 0.003(8) 0.020(11)
O5 0.093(15) 0.094(16) 0.127(19) 0.061(14) 0.022(14) 0.024(13)
O6 0.051(10) 0.045(10) 0.041(9) 0.008(8) -0.016(7) 0.017(8)
C1 0.045(15) 0.055(17) 0.030(13) 0.013(11) -0.003(11) 0.006(13)
C2 0.059(15) 0.053(15) 0.016(11) 0.012(10) -0.014(10) 0.020(13)
C3 0.043(13) 0.054(13) 0.025(12) 0.014(10) 0.001(10) 0.005(11)
C4 0.040(12) 0.007(11) 0.042(12) 0.002(9) 0.007(10) 0.011(10)
C5 0.065(16) 0.029(14) 0.024(12) 0.017(11) -0.003(11) -0.004(13)
C6 0.053(15) 0.043(15) 0.022(12) 0.017(10) -0.008(10) 0.027(12)
C7 0.047(14) 0.061(17) 0.034(13) 0.019(12) -0.002(11) 0.036(13)
C8 0.051(15) 0.047(15) 0.022(12) 0.012(11) 0.000(10) 0.025(13)
Cl1 0.218(19) 0.187(18) 0.27(2) 0.019(16) 0.055(16) 0.092(15)
Cl2 0.26(2) 0.30(3) 0.22(2) 0.036(18) 0.025(17) 0.15(2)
C9 0.27(8) 0.47(13) 0.18(6) -0.05(7) -0.03(6) 0.33(9)
Cl3 0.154(18) 0.23(3) 0.30(3) 0.07(2) 0.049(18) 0.014(17)
Cl3A 0.21(5) 0.16(4) 0.26(5) -0.08(4) -0.08(4) 0.01(4)
Cl4 0.33(8) 0.33(8) 0.35(6) 0.07(6) 0.02(6) 0.16(6)
Cl4A 0.68(11) 0.31(7) 0.9(2) 0.39(10) 0.68(14) 0.38(8)
O7 0.44(9) 0.44(8) 0.44(9) 0.05(8) 0.07(8) 0.06(7)

loop_
_atom_type_symbol
_atom_type_description
_atom_type_scat_dispersion_real
_atom_type_scat_dispersion_imag
_atom_type_scat_source
C C 0.0033 0.0016 'International Tables Vol C Tables 4.2.6.8 and 6.1.1.4'
H H 0.0000 0.0000 'International Tables Vol C Tables 4.2.6.8 and 6.1.1.4'
P P 0.1023 0.0942 'International Tables Vol C Tables 4.2.6.8 and 6.1.1.4'
Co Co 0.3494 0.9721 'International Tables Vol C Tables 4.2.6.8 and 6.1.1.4'
I I -0.4742 1.8119 'International Tables Vol C Tables 4.2.6.8 and 6.1.1.4'
O O 0.0106 0.0060 'International Tables Vol C Tables 4.2.6.8 and 6.1.1.4'
Cl Cl 0.1484 0.1585 'International Tables Vol C Tables 4.2.6.8 and 6.1.1.4'

loop_
_geom_angle_atom_site_label_1
_geom_angle_atom_site_label_2
_geom_angle_atom_site_label_3
_geom_angle
_geom_angle_site_symmetry_1
_geom_angle_site_symmetry_3
_geom_angle_publ_flag
O1 Co1 I1 116.8(5) . . ?
O1 Co1 P1 93.0(4) . . ?
I1 Co1 P1 112.7(2) . . ?
O1 Co1 I2 109.4(4) . . ?
I1 Co1 I2 111.86(15) . . ?
P1 Co1 I2 111.8(2) . . ?
O2 Co2 O3 104.1(9) . . ?
O2 Co2 I4 111.9(9) . . ?
O3 Co2 I4 108.2(5) . . ?
O2 Co2 I3 101.2(7) . . ?
O3 Co2 I3 114.9(4) . . ?
I4 Co2 I3 115.80(15) . . ?
O4 Co3 I6 114.8(5) . . ?
O4 Co3 I5 112.9(5) . . ?
I6 Co3 I5 110.06(16) . . ?
O4 Co3 P6 92.4(5) . . ?
I6 Co3 P6 106.7(2) . . ?
I5 Co3 P6 119.2(2) . . ?
O5 Co4 O6 97.9(7) . . ?
O5 Co4 I8 104.2(7) . . ?
O6 Co4 I8 111.3(5) . . ?
O5 Co4 I7 113.6(6) . . ?
O6 Co4 I7 113.2(4) . . ?
I8 Co4 I7 115.03(15) . . ?
C11G P1 C11A 104.4(8) . . ?
C11G P1 C1 105.8(9) . . ?
C11A P1 C1 104.7(9) . . ?
C11G P1 Co1 118.9(7) . . ?
C11A P1 Co1 114.9(6) . . ?
C1 P1 Co1 106.9(7) . . ?
O1 P2 C12A 113.3(9) . . ?
O1 P2 C12G 109.6(8) . . ?
C12A P2 C12G 107.2(7) . . ?
O1 P2 C2 109.6(9) . . ?
C12A P2 C2 109.0(9) . . ?
C12G P2 C2 108.0(8) . . ?
O2 P3 C3 124.5(12) . . ?
O2 P3 C21G 100.0(13) . . ?
C3 P3 C21G 113.1(10) . . ?
O2 P3 C21A 103.3(13) . . ?
C3 P3 C21A 107.9(9) . . ?
C21G P3 C21A 106.4(9) . . ?
O3 P4 C22G 111.2(9) . . ?
O3 P4 C22A 110.5(8) . . ?
C22G P4 C22A 106.3(7) . . ?
O3 P4 C4 113.7(8) . . ?
C22G P4 C4 107.2(8) . . ?
C22A P4 C4 107.6(8) . . ?
O4 P5 C31A 110.0(9) . . ?
O4 P5 C31G 113.9(9) . . ?
C31A P5 C31G 105.2(7) . . ?
O4 P5 C5 111.7(9) . . ?
C31A P5 C5 107.3(8) . . ?
C31G P5 C5 108.4(9) . . ?
C32G P6 C32A 103.8(8) . . ?
C32G P6 C6 104.2(9) . . ?
C32A P6 C6 106.3(8) . . ?
C32G P6 Co3 121.8(7) . . ?
C32A P6 Co3 113.1(6) . . ?
C6 P6 Co3 106.4(7) . . ?
O5 P7 C41G 114.0(11) . . ?
O5 P7 C7 112.0(11) . . ?
C41G P7 C7 111.4(10) . . ?
O5 P7 C41A 105.6(10) . . ?
C41G P7 C41A 105.9(8) . . ?
C7 P7 C41A 107.3(8) . . ?
O6 P8 C42A 109.7(8) . . ?
O6 P8 C42G 114.0(9) . . ?
C42A P8 C42G 106.2(8) . . ?
O6 P8 C8 111.4(9) . . ?
C42A P8 C8 107.6(9) . . ?
C42G P8 C8 107.7(8) . . ?
P2 O1 Co1 133.7(9) . . ?
P3 O2 Co2 140.6(15) . . ?
P4 O3 Co2 130.0(8) . . ?
P5 O4 Co3 133.2(10) . . ?
P7 O5 Co4 152.0(14) . . ?
P8 O6 Co4 136.0(8) . . ?
C2 C1 C3 88.5(15) . . ?
C2 C1 P1 121.1(16) . . ?
C3 C1 P1 112.4(14) . . ?
C2 C1 H1A 111.3 . . ?
C3 C1 H1A 111.0 . . ?
P1 C1 H1A 110.6 . . ?
C4 C2 C1 92.6(15) . . ?
C4 C2 P2 119.5(15) . . ?
C1 C2 P2 119.4(15) . . ?
C4 C2 H2A 107.6 . . ?
C1 C2 H2A 108.3 . . ?
P2 C2 H2A 108.0 . . ?
C1 C3 C4 86.5(14) . . ?
C1 C3 P3 117.5(14) . . ?
C4 C3 P3 121.9(12) . . ?
C1 C3 H3A 110.1 . . ?
C4 C3 H3A 110.4 . . ?
P3 C3 H3A 108.7 . . ?
C2 C4 C3 87.5(13) . . ?
C2 C4 P4 120.0(13) . . ?
C3 C4 P4 122.0(13) . . ?
C2 C4 H4A 108.5 . . ?
C3 C4 H4A 108.7 . . ?
P4 C4 H4A 108.4 . . ?
C8 C5 C6 89.0(14) . . ?
C8 C5 P5 118.3(15) . . ?
C6 C5 P5 118.6(15) . . ?
C8 C5 H5A 109.7 . . ?
C6 C5 H5A 110.1 . . ?
P5 C5 H5A 109.6 . . ?
C5 C6 C7 88.2(14) . . ?
C5 C6 P6 121.9(15) . . ?
C7 C6 P6 114.7(13) . . ?
C5 C6 H6A 110.6 . . ?
C7 C6 H6A 109.3 . . ?
P6 C6 H6A 110.0 . . ?
C6 C7 C8 87.7(14) . . ?
C6 C7 P7 116.8(15) . . ?
C8 C7 P7 121.2(13) . . ?
C6 C7 H7A 109.8 . . ?
C8 C7 H7A 109.4 . . ?
P7 C7 H7A 110.0 . . ?
C5 C8 C7 88.8(14) . . ?
C5 C8 P8 116.4(13) . . ?
C7 C8 P8 125.1(15) . . ?
C5 C8 H8A 107.5 . . ?
C7 C8 H8A 109.5 . . ?
P8 C8 H8A 107.7 . . ?
C11C C11B C11A 120.0 . . ?
C11B C11C C11D 120.0 . . ?
C11B C11C H11B 120.0 . . ?
C11D C11C H11B 120.0 . . ?
C11C C11D C11E 120.0 . . ?
C11C C11D H11C 120.0 . . ?
C11E C11D H11C 120.0 . . ?
C11F C11E C11D 120.0 . . ?
C11F C11E H11D 120.0 . . ?
C11D C11E H11D 120.0 . . ?
C11E C11F C11A 120.0 . . ?
C11E C11F H11E 120.0 . . ?
C11A C11F H11E 120.0 . . ?
C11F C11A C11B 120.0 . . ?
C11F C11A P1 124.8(9) . . ?
C11B C11A P1 115.2(9) . . ?
C11F C11A H11A 144.0 . . ?
C11B C11A H11A 24.0 . . ?
P1 C11A H11A 91.3 . . ?
C11I C11H C11G 120.0 . . ?
C11H C11I C11J 120.0 . . ?
C11H C11I H11G 120.0 . . ?
C11J C11I H11G 120.0 . . ?
C11I C11J C11K 120.0 . . ?
C11I C11J H11H 120.0 . . ?
C11K C11J H11H 120.0 . . ?
C11J C11K C11L 120.0 . . ?
C11J C11K H11I 120.0 . . ?
C11L C11K H11I 120.0 . . ?
C11G C11L C11K 120.0 . . ?
C11G C11L H11J 120.0 . . ?
C11K C11L H11J 120.0 . . ?
C11L C11G C11H 120.0 . . ?
C11L C11G P1 120.1(11) . . ?
C11H C11G P1 119.9(11) . . ?
C11L C11G H11F 144.0 . . ?
C11H C11G H11F 24.0 . . ?
P1 C11G H11F 95.9 . . ?
C12C C12B C12A 120.0 . . ?
C12D C12C C12B 120.0 . . ?
C12D C12C H12B 120.0 . . ?
C12B C12C H12B 120.0 . . ?
C12E C12D C12C 120.0 . . ?
C12E C12D H12C 120.0 . . ?
C12C C12D H12C 120.0 . . ?
C12D C12E C12F 120.0 . . ?
C12D C12E H12D 120.0 . . ?
C12F C12E H12D 120.0 . . ?
C12A C12F C12E 120.0 . . ?
C12A C12F H12E 120.0 . . ?
C12E C12F H12E 120.0 . . ?
C12F C12A C12B 120.0 . . ?
C12F C12A P2 123.0(10) . . ?
C12B C12A P2 116.7(10) . . ?
C12F C12A H12A 144.0 . . ?
C12B C12A H12A 24.0 . . ?
P2 C12A H12A 92.9 . . ?
C12I C12H C12G 120.0 . . ?
C12H C12I C12J 120.0 . . ?
C12H C12I H12G 120.0 . . ?
C12J C12I H12G 120.0 . . ?
C12I C12J C12K 120.0 . . ?
C12I C12J H12H 120.0 . . ?
C12K C12J H12H 120.0 . . ?
C12L C12K C12J 120.0 . . ?
C12L C12K H12I 120.0 . . ?
C12J C12K H12I 120.0 . . ?
C12K C12L C12G 120.0 . . ?
C12K C12L H12J 120.0 . . ?
C12G C12L H12J 120.0 . . ?
C12L C12G C12H 120.0 . . ?
C12L C12G P2 118.5(9) . . ?
C12H C12G P2 121.0(9) . . ?
C12L C12G H12F 144.0 . . ?
C12H C12G H12F 24.0 . . ?
P2 C12G H12F 97.2 . . ?
C21C C21B C21A 120.0 . . ?
C21D C21C C21B 120.0 . . ?
C21D C21C H21B 120.0 . . ?
C21B C21C H21B 120.0 . . ?
C21C C21D C21E 120.0 . . ?
C21C C21D H21C 120.0 . . ?
C21E C21D H21C 120.0 . . ?
C21F C21E C21D 120.0 . . ?
C21F C21E H21D 120.0 . . ?
C21D C21E H21D 120.0 . . ?
C21E C21F C21A 120.0 . . ?
C21E C21F H21E 120.0 . . ?
C21A C21F H21E 120.0 . . ?
C21F C21A C21B 120.0 . . ?
C21F C21A P3 120.6(12) . . ?
C21B C21A P3 119.4(12) . . ?
C21F C21A H21A 144.0 . . ?
C21B C21A H21A 24.0 . . ?
P3 C21A H21A 95.4 . . ?
C21I C21H C21G 120.0 . . ?
C21H C21I C21J 120.0 . . ?
C21H C21I H21G 120.0 . . ?
C21J C21I H21G 120.0 . . ?
C21I C21J C21K 120.0 . . ?
C21I C21J H21H 120.0 . . ?
C21K C21J H21H 120.0 . . ?
C21J C21K C21L 120.0 . . ?
C21J C21K H21I 120.0 . . ?
C21L C21K H21I 120.0 . . ?
C21G C21L C21K 120.0 . . ?
C21G C21L H21J 120.0 . . ?
C21K C21L H21J 120.0 . . ?
C21L C21G C21H 120.0 . . ?
C21L C21G P3 121.9(12) . . ?
C21H C21G P3 117.4(12) . . ?
C21L C21G H21F 144.0 . . ?
C21H C21G H21F 24.0 . . ?
P3 C21G H21F 93.7 . . ?
C22C C22B C22A 120.0 . . ?
C22B C22C C22D 120.0 . . ?
C22B C22C H22B 120.0 . . ?
C22D C22C H22B 120.0 . . ?
C22E C22D C22C 120.0 . . ?
C22E C22D H22C 120.0 . . ?
C22C C22D H22C 120.0 . . ?
C22F C22E C22D 120.0 . . ?
C22F C22E H22D 120.0 . . ?
C22D C22E H22D 120.0 . . ?
C22E C22F C22A 120.0 . . ?
C22E C22F H22E 120.0 . . ?
C22A C22F H22E 120.0 . . ?
C22F C22A C22B 120.0 . . ?
C22F C22A P4 122.8(9) . . ?
C22B C22A P4 117.1(9) . . ?
C22F C22A H22A 144.0 . . ?
C22B C22A H22A 24.0 . . ?
P4 C22A H22A 93.2 . . ?
C22I C22H C22G 120.0 . . ?
C22J C22I C22H 120.0 . . ?
C22J C22I H22G 120.0 . . ?
C22H C22I H22G 120.0 . . ?
C22K C22J C22I 120.0 . . ?
C22K C22J H22H 120.0 . . ?
C22I C22J H22H 120.0 . . ?
C22J C22K C22L 120.0 . . ?
C22J C22K H22I 120.0 . . ?
C22L C22K H22I 120.0 . . ?
C22G C22L C22K 120.0 . . ?
C22G C22L H22J 120.0 . . ?
C22K C22L H22J 120.0 . . ?
C22L C22G C22H 120.0 . . ?
C22L C22G P4 118.4(9) . . ?
C22H C22G P4 121.4(9) . . ?
C22L C22G H22F 144.0 . . ?
C22H C22G H22F 24.0 . . ?
P4 C22G H22F 97.6 . . ?
C31C C31B C31A 120.0 . . ?
C31D C31C C31B 120.0 . . ?
C31D C31C H31B 120.0 . . ?
C31B C31C H31B 120.0 . . ?
C31C C31D C31E 120.0 . . ?
C31C C31D H31C 120.0 . . ?
C31E C31D H31C 120.0 . . ?
C31D C31E C31F 120.0 . . ?
C31D C31E H31D 120.0 . . ?
C31F C31E H31D 120.0 . . ?
C31A C31F C31E 120.0 . . ?
C31A C31F H31E 120.0 . . ?
C31E C31F H31E 120.0 . . ?
C31F C31A C31B 120.0 . . ?
C31F C31A P5 118.6(9) . . ?
C31B C31A P5 120.4(9) . . ?
C31F C31A H31A 144.0 . . ?
C31B C31A H31A 24.0 . . ?
P5 C31A H31A 96.9 . . ?
C31I C31H C31G 120.0 . . ?
C31J C31I C31H 120.0 . . ?
C31J C31I H31G 120.0 . . ?
C31H C31I H31G 120.0 . . ?
C31K C31J C31I 120.0 . . ?
C31K C31J H31H 120.0 . . ?
C31I C31J H31H 120.0 . . ?
C31J C31K C31L 120.0 . . ?
C31J C31K H31I 120.0 . . ?
C31L C31K H31I 120.0 . . ?
C31G C31L C31K 120.0 . . ?
C31G C31L H31J 120.0 . . ?
C31K C31L H31J 120.0 . . ?
C31L C31G C31H 120.0 . . ?
C31L C31G P5 121.6(10) . . ?
C31H C31G P5 118.3(10) . . ?
C31L C31G H31F 144.0 . . ?
C31H C31G H31F 24.0 . . ?
P5 C31G H31F 94.4 . . ?
C32C C32B C32A 120.0 . . ?
C32B C32C C32D 120.0 . . ?
C32B C32C H32B 120.0 . . ?
C32D C32C H32B 120.0 . . ?
C32C C32D C32E 120.0 . . ?
C32C C32D H32C 120.0 . . ?
C32E C32D H32C 120.0 . . ?
C32D C32E C32F 120.0 . . ?
C32D C32E H32D 120.0 . . ?
C32F C32E H32D 120.0 . . ?
C32E C32F C32A 120.0 . . ?
C32E C32F H32E 120.0 . . ?
C32A C32F H32E 120.0 . . ?
C32F C32A C32B 120.0 . . ?
C32F C32A P6 123.2(9) . . ?
C32B C32A P6 116.6(9) . . ?
C32F C32A H32A 144.0 . . ?
C32B C32A H32A 24.0 . . ?
P6 C32A H32A 92.7 . . ?
C32I C32H C32G 120.0 . . ?
C32J C32I C32H 120.0 . . ?
C32J C32I H32G 120.0 . . ?
C32H C32I H32G 120.0 . . ?
C32K C32J C32I 120.0 . . ?
C32K C32J H32H 120.0 . . ?
C32I C32J H32H 120.0 . . ?
C32L C32K C32J 120.0 . . ?
C32L C32K H32I 120.0 . . ?
C32J C32K H32I 120.0 . . ?
C32K C32L C32G 120.0 . . ?
C32K C32L H32J 120.0 . . ?
C32G C32L H32J 120.0 . . ?
C32L C32G C32H 120.0 . . ?
C32L C32G P6 119.1(11) . . ?
C32H C32G P6 120.9(11) . . ?
C32L C32G H32F 144.0 . . ?
C32H C32G H32F 24.0 . . ?
P6 C32G H32F 97.0 . . ?
C41C C41B C41A 120.0 . . ?
C41D C41C C41B 120.0 . . ?
C41D C41C H41B 120.0 . . ?
C41B C41C H41B 120.0 . . ?
C41E C41D C41C 120.0 . . ?
C41E C41D H41C 120.0 . . ?
C41C C41D H41C 120.0 . . ?
C41D C41E C41F 120.0 . . ?
C41D C41E H41D 120.0 . . ?
C41F C41E H41D 120.0 . . ?
C41E C41F C41A 120.0 . . ?
C41E C41F H41E 120.0 . . ?
C41A C41F H41E 120.0 . . ?
C41F C41A C41B 120.0 . . ?
C41F C41A P7 120.5(10) . . ?
C41B C41A P7 119.4(10) . . ?
C41F C41A H41A 144.0 . . ?
C41B C41A H41A 24.0 . . ?
P7 C41A H41A 95.5 . . ?
C41I C41H C41G 120.0 . . ?
C41H C41I C41J 120.0 . . ?
C41H C41I H41G 120.0 . . ?
C41J C41I H41G 120.0 . . ?
C41K C41J C41I 120.0 . . ?
C41K C41J H41H 120.0 . . ?
C41I C41J H41H 120.0 . . ?
C41J C41K C41L 120.0 . . ?
C41J C41K H41I 120.0 . . ?
C41L C41K H41I 120.0 . . ?
C41G C41L C41K 120.0 . . ?
C41G C41L H41J 120.0 . . ?
C41K C41L H41J 120.0 . . ?
C41L C41G C41H 120.0 . . ?
C41L C41G P7 116.9(11) . . ?
C41H C41G P7 122.4(11) . . ?
C41L C41G H41F 144.0 . . ?
C41H C41G H41F 24.0 . . ?
P7 C41G H41F 98.7 . . ?
C42C C42B C42A 120.0 . . ?
C42B C42C C42D 120.0 . . ?
C42B C42C H42B 120.0 . . ?
C42D C42C H42B 120.0 . . ?
C42E C42D C42C 120.0 . . ?
C42E C42D H42C 120.0 . . ?
C42C C42D H42C 120.0 . . ?
C42D C42E C42F 120.0 . . ?
C42D C42E H42D 120.0 . . ?
C42F C42E H42D 120.0 . . ?
C42A C42F C42E 120.0 . . ?
C42A C42F H42E 120.0 . . ?
C42E C42F H42E 120.0 . . ?
C42F C42A C42B 120.0 . . ?
C42F C42A P8 120.1(10) . . ?
C42B C42A P8 119.7(10) . . ?
C42F C42A H42A 144.0 . . ?
C42B C42A H42A 24.0 . . ?
P8 C42A H42A 95.8 . . ?
C42I C42H C42G 120.0 . . ?
C42J C42I C42H 120.0 . . ?
C42J C42I H42G 120.0 . . ?
C42H C42I H42G 120.0 . . ?
C42K C42J C42I 120.0 . . ?
C42K C42J H42H 120.0 . . ?
C42I C42J H42H 120.0 . . ?
C42J C42K C42L 120.0 . . ?
C42J C42K H42I 120.0 . . ?
C42L C42K H42I 120.0 . . ?
C42K C42L C42G 120.0 . . ?
C42K C42L H42J 120.0 . . ?
C42G C42L H42J 120.0 . . ?
C42L C42G C42H 120.0 . . ?
C42L C42G P8 116.1(10) . . ?
C42H C42G P8 123.1(10) . . ?
C42L C42G H42F 144.0 . . ?
C42H C42G H42F 24.0 . . ?
P8 C42G H42F 99.5 . . ?
Cl2 C9 Cl1 107(4) . . ?
Cl2 C9 H9A 109.7 . . ?
Cl1 C9 H9A 110.1 . . ?
Cl2 C9 H9B 111.6 . . ?
Cl1 C9 H9B 108.8 . . ?
H9A C9 H9B 109.8 . . ?
C10 Cl3 Cl3A 78(2) . . ?
C10A Cl3A Cl3 85(3) . . ?
C10A Cl3A Cl4 18(3) . . ?
Cl3 Cl3A Cl4 80(2) . . ?
C10A Cl4 Cl4A 122(10) . . ?
C10A Cl4 C10 75(6) . . ?
Cl4A Cl4 C10 48(7) . . ?
C10A Cl4 Cl3A 38(5) . . ?
Cl4A Cl4 Cl3A 107(7) . . ?
C10 Cl4 Cl3A 74(3) . . ?
C10A Cl4 H10C 33.2 . . ?
Cl4A Cl4 H10C 106.2 . . ?
C10 Cl4 H10C 62.3 . . ?
Cl3A Cl4 H10C 67.7 . . ?
C10A Cl4 H10D 51.5 . . ?
Cl4A Cl4 H10D 172.8 . . ?
C10 Cl4 H10D 125.4 . . ?
Cl3A Cl4 H10D 69.6 . . ?
H10C Cl4 H10D 66.7 . . ?
Cl4 Cl4A C10 94(7) . . ?
Cl4 Cl4A C10A 26(5) . . ?
C10 Cl4A C10A 68(4) . . ?
Cl4 Cl4A H10B 140.2 . . ?
C10 Cl4A H10B 47.1 . . ?
C10A Cl4A H10B 115.1 . . ?
Cl4A C10 Cl4 39(5) . . ?
Cl4A C10 C10A 69(5) . . ?
Cl4 C10 C10A 30(3) . . ?
Cl4A C10 Cl3 120(6) . . ?
Cl4 C10 Cl3 118(4) . . ?
C10A C10 Cl3 104(3) . . ?
Cl4A C10 H10A 127.0 . . ?
Cl4 C10 H10A 110.9 . . ?
C10A C10 H10A 97.3 . . ?
Cl3 C10 H10A 115.0 . . ?
Cl4A C10 H10B 59.2 . . ?
Cl4 C10 H10B 97.4 . . ?
C10A C10 H10B 127.5 . . ?
Cl3 C10 H10B 104.5 . . ?
H10A C10 H10B 109.0 . . ?
Cl4 C10A Cl4A 32(6) . . ?
Cl4 C10A C10 75(6) . . ?
Cl4A C10A C10 43(4) . . ?
Cl4 C10A Cl3A 124(8) . . ?
Cl4A C10A Cl3A 112(5) . . ?
C10 C10A Cl3A 93(4) . . ?
Cl4 C10A H10C 118.0 . . ?
Cl4A C10A H10C 102.3 . . ?
C10 C10A H10C 73.4 . . ?
Cl3A C10A H10C 111.5 . . ?
Cl4 C10A H10D 82.3 . . ?
Cl4A C10A H10D 114.2 . . ?
C10 C10A H10D 155.0 . . ?
Cl3A C10A H10D 108.4 . . ?
H10C C10A H10D 110.0 . . ?
H7 O7 H8 150 . . ?

loop_
_geom_bond_atom_site_label_1
_geom_bond_atom_site_label_2
_geom_bond_distance
_geom_bond_site_symmetry_2
_geom_bond_publ_flag
Co1 O1 1.973(13) . ?
Co1 I1 2.541(4) . ?
Co1 P1 2.556(8) . ?
Co1 I2 2.560(4) . ?
Co2 O2 1.849(16) . ?
Co2 O3 1.972(14) . ?
Co2 I4 2.545(4) . ?
Co2 I3 2.552(3) . ?
Co3 O4 1.991(14) . ?
Co3 I6 2.545(4) . ?
Co3 I5 2.559(4) . ?
Co3 P6 2.599(7) . ?
Co4 O5 1.940(15) . ?
Co4 O6 1.981(14) . ?
Co4 I8 2.542(4) . ?
Co4 I7 2.542(3) . ?
P1 C11G 1.774(15) . ?
P1 C11A 1.845(13) . ?
P1 C1 1.85(2) . ?
P2 O1 1.499(16) . ?
P2 C12A 1.769(14) . ?
P2 C12G 1.769(12) . ?
P2 C2 1.84(2) . ?
P3 O2 1.402(15) . ?
P3 C3 1.76(2) . ?
P3 C21G 1.785(16) . ?
P3 C21A 1.820(16) . ?
P4 O3 1.495(15) . ?
P4 C22G 1.764(12) . ?
P4 C22A 1.786(13) . ?
P4 C4 1.814(19) . ?
P5 O4 1.468(16) . ?
P5 C31A 1.803(12) . ?
P5 C31G 1.814(14) . ?
P5 C5 1.85(2) . ?
P6 C32G 1.819(14) . ?
P6 C32A 1.834(12) . ?
P6 C6 1.826(19) . ?
P7 O5 1.378(17) . ?
P7 C41G 1.781(15) . ?
P7 C7 1.80(2) . ?
P7 C41A 1.820(14) . ?
P8 O6 1.488(14) . ?
P8 C42A 1.766(14) . ?
P8 C42G 1.796(13) . ?
P8 C8 1.834(19) . ?
C1 C2 1.52(3) . ?
C1 C3 1.58(3) . ?
C1 H1A 0.9598 . ?
C2 C4 1.51(3) . ?
C2 H2A 0.9601 . ?
C3 C4 1.62(3) . ?
C3 H3A 0.9599 . ?
C4 H4A 0.9601 . ?
C5 C8 1.54(3) . ?
C5 C6 1.56(3) . ?
C5 H5A 0.9600 . ?
C6 C7 1.57(3) . ?
C6 H6A 0.9600 . ?
C7 C8 1.57(3) . ?
C7 H7A 0.9597 . ?
C8 H8A 0.9601 . ?
C11B C11C 1.3900 . ?
C11B C11A 1.3900 . ?
C11C C11D 1.3900 . ?
C11C H11B 0.9598 . ?
C11D C11E 1.3900 . ?
C11D H11C 0.9601 . ?
C11E C11F 1.3900 . ?
C11E H11D 0.9601 . ?
C11F C11A 1.3900 . ?
C11F H11E 0.9599 . ?
C11H C11I 1.3900 . ?
C11H C11G 1.3900 . ?
C11I C11J 1.3900 . ?
C11I H11G 0.9598 . ?
C11J C11K 1.3900 . ?
C11J H11H 0.9600 . ?
C11K C11L 1.3900 . ?
C11K H11I 0.9597 . ?
C11L C11G 1.3900 . ?
C11L H11J 0.9600 . ?
C12B C12C 1.3900 . ?
C12B C12A 1.3900 . ?
C12C C12D 1.3900 . ?
C12C H12B 0.9600 . ?
C12D C12E 1.3900 . ?
C12D H12C 0.9600 . ?
C12E C12F 1.3900 . ?
C12E H12D 0.9601 . ?
C12F C12A 1.3900 . ?
C12F H12E 0.9600 . ?
C12H C12I 1.3900 . ?
C12H C12G 1.3900 . ?
C12I C12J 1.3900 . ?
C12I H12G 0.9600 . ?
C12J C12K 1.3900 . ?
C12J H12H 0.9599 . ?
C12K C12L 1.3900 . ?
C12K H12I 0.9601 . ?
C12L C12G 1.3900 . ?
C12L H12J 0.9599 . ?
C21B C21C 1.3900 . ?
C21B C21A 1.3900 . ?
C21C C21D 1.3900 . ?
C21C H21B 0.9601 . ?
C21D C21E 1.3900 . ?
C21D H21C 0.9600 . ?
C21E C21F 1.3900 . ?
C21E H21D 0.9602 . ?
C21F C21A 1.3900 . ?
C21F H21E 0.9602 . ?
C21H C21I 1.3900 . ?
C21H C21G 1.3900 . ?
C21I C21J 1.3900 . ?
C21I H21G 0.9601 . ?
C21J C21K 1.3900 . ?
C21J H21H 0.9602 . ?
C21K C21L 1.3900 . ?
C21K H21I 0.9601 . ?
C21L C21G 1.3900 . ?
C21L H21J 0.9601 . ?
C22B C22C 1.3900 . ?
C22B C22A 1.3900 . ?
C22C C22D 1.3900 . ?
C22C H22B 0.9603 . ?
C22D C22E 1.3900 . ?
C22D H22C 0.9601 . ?
C22E C22F 1.3900 . ?
C22E H22D 0.9600 . ?
C22F C22A 1.3900 . ?
C22F H22E 0.9599 . ?
C22H C22I 1.3900 . ?
C22H C22G 1.3900 . ?
C22I C22J 1.3900 . ?
C22I H22G 0.9602 . ?
C22J C22K 1.3900 . ?
C22J H22H 0.9598 . ?
C22K C22L 1.3900 . ?
C22K H22I 0.9601 . ?
C22L C22G 1.3900 . ?
C22L H22J 0.9600 . ?
C31B C31C 1.3900 . ?
C31B C31A 1.3900 . ?
C31C C31D 1.3900 . ?
C31C H31B 0.9599 . ?
C31D C31E 1.3900 . ?
C31D H31C 0.9601 . ?
C31E C31F 1.3900 . ?
C31E H31D 0.9601 . ?
C31F C31A 1.3900 . ?
C31F H31E 0.9601 . ?
C31H C31I 1.3900 . ?
C31H C31G 1.3900 . ?
C31I C31J 1.3900 . ?
C31I H31G 0.9599 . ?
C31J C31K 1.3900 . ?
C31J H31H 0.9601 . ?
C31K C31L 1.3900 . ?
C31K H31I 0.9601 . ?
C31L C31G 1.3900 . ?
C31L H31J 0.9603 . ?
C32B C32C 1.3900 . ?
C32B C32A 1.3900 . ?
C32C C32D 1.3900 . ?
C32C H32B 0.9599 . ?
C32D C32E 1.3900 . ?
C32D H32C 0.9598 . ?
C32E C32F 1.3900 . ?
C32E H32D 0.9601 . ?
C32F C32A 1.3900 . ?
C32F H32E 0.9601 . ?
C32H C32I 1.3900 . ?
C32H C32G 1.3900 . ?
C32I C32J 1.3900 . ?
C32I H32G 0.9600 . ?
C32J C32K 1.3900 . ?
C32J H32H 0.9597 . ?
C32K C32L 1.3900 . ?
C32K H32I 0.9601 . ?
C32L C32G 1.3900 . ?
C32L H32J 0.9600 . ?
C41B C41C 1.3900 . ?
C41B C41A 1.3900 . ?
C41C C41D 1.3900 . ?
C41C H41B 0.9601 . ?
C41D C41E 1.3900 . ?
C41D H41C 0.9598 . ?
C41E C41F 1.3900 . ?
C41E H41D 0.9599 . ?
C41F C41A 1.3900 . ?
C41F H41E 0.9601 . ?
C41H C41I 1.3900 . ?
C41H C41G 1.3900 . ?
C41I C41J 1.3900 . ?
C41I H41G 0.9601 . ?
C41J C41K 1.3900 . ?
C41J H41H 0.9602 . ?
C41K C41L 1.3900 . ?
C41K H41I 0.9600 . ?
C41L C41G 1.3900 . ?
C41L H41J 0.9596 . ?
C42B C42C 1.3900 . ?
C42B C42A 1.3900 . ?
C42C C42D 1.3900 . ?
C42C H42B 0.9600 . ?
C42D C42E 1.3900 . ?
C42D H42C 0.9599 . ?
C42E C42F 1.3900 . ?
C42E H42D 0.9601 . ?
C42F C42A 1.3900 . ?
C42F H42E 0.9598 . ?
C42H C42I 1.3900 . ?
C42H C42G 1.3900 . ?
C42I C42J 1.3900 . ?
C42I H42G 0.9600 . ?
C42J C42K 1.3900 . ?
C42J H42H 0.9596 . ?
C42K C42L 1.3900 . ?
C42K H42I 0.9598 . ?
C42L C42G 1.3900 . ?
C42L H42J 0.9600 . ?
Cl1 C9 1.89(7) . ?
Cl2 C9 1.65(5) . ?
C9 H9A 0.9601 . ?
C9 H9B 0.9600 . ?
Cl3 C10 1.74(5) . ?
Cl3 Cl3A 2.21(7) . ?
Cl3A C10A 1.75(2) . ?
Cl3A Cl4 2.36(8) . ?
Cl4 C10A 0.89(10) . ?
Cl4 Cl4A 1.06(11) . ?
Cl4 C10 1.70(2) . ?
Cl4 H10C 1.5695 . ?
Cl4 H10D 1.2161 . ?
Cl4A C10 1.26(12) . ?
Cl4A C10A 1.71(3) . ?
Cl4A H10B 1.1261 . ?
C10 C10A 1.70(9) . ?
C10 H10A 0.9600 . ?
C10 H10B 0.9599 . ?
C10A H10C 0.9599 . ?
C10A H10D 0.9501 . ?
O7 H7 0.98(11) . ?
O7 H8 0.96(11) . ?

loop_
_geom_torsion_atom_site_label_1
_geom_torsion_atom_site_label_2
_geom_torsion_atom_site_label_3
_geom_torsion_atom_site_label_4
_geom_torsion
_geom_torsion_site_symmetry_1
_geom_torsion_site_symmetry_2
_geom_torsion_site_symmetry_3
_geom_torsion_site_symmetry_4
_geom_torsion_publ_flag
O1 Co1 P1 C11G -158.5(8) . . . . ?
I1 Co1 P1 C11G 80.8(7) . . . . ?
I2 Co1 P1 C11G -46.3(7) . . . . ?
O1 Co1 P1 C11A 76.8(8) . . . . ?
I1 Co1 P1 C11A -43.9(6) . . . . ?
I2 Co1 P1 C11A -170.8(6) . . . . ?
O1 Co1 P1 C1 -38.9(9) . . . . ?
I1 Co1 P1 C1 -159.6(7) . . . . ?
I2 Co1 P1 C1 73.5(8) . . . . ?
O4 Co3 P6 C32G -158.8(8) . . . . ?
I6 Co3 P6 C32G -42.1(7) . . . . ?
I5 Co3 P6 C32G 83.2(7) . . . . ?
O4 Co3 P6 C32A 76.4(7) . . . . ?
I6 Co3 P6 C32A -166.8(5) . . . . ?
I5 Co3 P6 C32A -41.5(6) . . . . ?
O4 Co3 P6 C6 -39.9(8) . . . . ?
I6 Co3 P6 C6 76.9(7) . . . . ?
I5 Co3 P6 C6 -157.8(7) . . . . ?
C12A P2 O1 Co1 -84.3(15) . . . . ?
C12G P2 O1 Co1 156.1(12) . . . . ?
C2 P2 O1 Co1 37.7(17) . . . . ?
I1 Co1 O1 P2 125.5(13) . . . . ?
P1 Co1 O1 P2 8.2(15) . . . . ?
I2 Co1 O1 P2 -106.2(14) . . . . ?
C3 P3 O2 Co2 4(4) . . . . ?
C21G P3 O2 Co2 131(3) . . . . ?
C21A P3 O2 Co2 -119(3) . . . . ?
O3 Co2 O2 P3 -40(3) . . . . ?
I4 Co2 O2 P3 77(3) . . . . ?
I3 Co2 O2 P3 -159(3) . . . . ?
C22G P4 O3 Co2 -69.8(13) . . . . ?
C22A P4 O3 Co2 172.4(10) . . . . ?
C4 P4 O3 Co2 51.3(14) . . . . ?
O2 Co2 O3 P4 7.1(15) . . . . ?
I4 Co2 O3 P4 -112.1(11) . . . . ?
I3 Co2 O3 P4 116.8(11) . . . . ?
C31A P5 O4 Co3 158.3(11) . . . . ?
C31G P5 O4 Co3 -83.9(14) . . . . ?
C5 P5 O4 Co3 39.2(17) . . . . ?
I6 Co3 O4 P5 -102.3(13) . . . . ?
I5 Co3 O4 P5 130.4(12) . . . . ?
P6 Co3 O4 P5 7.3(13) . . . . ?
C41G P7 O5 Co4 78(3) . . . . ?
C7 P7 O5 Co4 -50(3) . . . . ?
C41A P7 O5 Co4 -166(3) . . . . ?
O6 Co4 O5 P7 11(3) . . . . ?
I8 Co4 O5 P7 125(3) . . . . ?
I7 Co4 O5 P7 -109(3) . . . . ?
C42A P8 O6 Co4 169.0(11) . . . . ?
C42G P8 O6 Co4 -72.2(14) . . . . ?
C8 P8 O6 Co4 50.0(16) . . . . ?
O5 Co4 O6 P8 -6.2(15) . . . . ?
I8 Co4 O6 P8 -114.8(12) . . . . ?
I7 Co4 O6 P8 113.8(12) . . . . ?
C11G P1 C1 C2 150.8(17) . . . . ?
C11A P1 C1 C2 -99.3(18) . . . . ?
Co1 P1 C1 C2 23.1(19) . . . . ?
C11G P1 C1 C3 48.3(16) . . . . ?
C11A P1 C1 C3 158.2(13) . . . . ?
Co1 P1 C1 C3 -79.4(14) . . . . ?
C3 C1 C2 C4 17.3(16) . . . . ?
P1 C1 C2 C4 -98.1(18) . . . . ?
C3 C1 C2 P2 143.6(15) . . . . ?
P1 C1 C2 P2 28(2) . . . . ?
O1 P2 C2 C4 46.6(16) . . . . ?
C12A P2 C2 C4 171.1(13) . . . . ?
C12G P2 C2 C4 -72.8(15) . . . . ?
O1 P2 C2 C1 -65.7(19) . . . . ?
C12A P2 C2 C1 58.8(18) . . . . ?
C12G P2 C2 C1 174.9(16) . . . . ?
C2 C1 C3 C4 -16.1(14) . . . . ?
P1 C1 C3 C4 107.1(14) . . . . ?
C2 C1 C3 P3 108.2(15) . . . . ?
P1 C1 C3 P3 -128.5(13) . . . . ?
O2 P3 C3 C1 -79(2) . . . . ?
C21G P3 C3 C1 159.1(13) . . . . ?
C21A P3 C3 C1 41.6(16) . . . . ?
O2 P3 C3 C4 25(2) . . . . ?
C21G P3 C3 C4 -96.9(16) . . . . ?
C21A P3 C3 C4 145.6(14) . . . . ?
C1 C2 C4 C3 -16.9(15) . . . . ?
P2 C2 C4 C3 -143.1(13) . . . . ?
C1 C2 C4 P4 -142.8(15) . . . . ?
P2 C2 C4 P4 91.0(17) . . . . ?
C1 C3 C4 C2 16.3(14) . . . . ?
P3 C3 C4 C2 -104.2(17) . . . . ?
C1 C3 C4 P4 140.5(14) . . . . ?
P3 C3 C4 P4 20(2) . . . . ?
O3 P4 C4 C2 35.0(18) . . . . ?
C22G P4 C4 C2 158.3(15) . . . . ?
C22A P4 C4 C2 -87.7(16) . . . . ?
O3 P4 C4 C3 -72.5(16) . . . . ?
C22G P4 C4 C3 50.8(16) . . . . ?
C22A P4 C4 C3 164.8(13) . . . . ?
O4 P5 C5 C8 41.8(17) . . . . ?
C31A P5 C5 C8 -78.8(15) . . . . ?
C31G P5 C5 C8 168.0(13) . . . . ?
O4 P5 C5 C6 -63.9(18) . . . . ?
C31A P5 C5 C6 175.5(15) . . . . ?
C31G P5 C5 C6 62.3(17) . . . . ?
C8 C5 C6 C7 19.1(16) . . . . ?
P5 C5 C6 C7 141.1(16) . . . . ?
C8 C5 C6 P6 -99.2(18) . . . . ?
P5 C5 C6 P6 23(2) . . . . ?
C32G P6 C6 C5 156.5(16) . . . . ?
C32A P6 C6 C5 -94.2(17) . . . . ?
Co3 P6 C6 C5 26.5(18) . . . . ?
C32G P6 C6 C7 52.2(16) . . . . ?
C32A P6 C6 C7 161.5(13) . . . . ?
Co3 P6 C6 C7 -77.7(14) . . . . ?
C5 C6 C7 C8 -18.8(15) . . . . ?
P6 C6 C7 C8 105.8(15) . . . . ?
C5 C6 C7 P7 105.2(15) . . . . ?
P6 C6 C7 P7 -130.1(13) . . . . ?
O5 P7 C7 C6 -65.5(17) . . . . ?
C41G P7 C7 C6 165.5(12) . . . . ?
C41A P7 C7 C6 50.0(15) . . . . ?
O5 P7 C7 C8 39(2) . . . . ?
C41G P7 C7 C8 -89.9(17) . . . . ?
C41A P7 C7 C8 154.6(15) . . . . ?
C6 C5 C8 C7 -19.1(15) . . . . ?
P5 C5 C8 C7 -141.4(15) . . . . ?
C6 C5 C8 P8 -148.2(15) . . . . ?
P5 C5 C8 P8 89.5(18) . . . . ?
C6 C7 C8 C5 19.0(15) . . . . ?
P7 C7 C8 C5 -101.2(17) . . . . ?
C6 C7 C8 P8 140.8(16) . . . . ?
P7 C7 C8 P8 21(2) . . . . ?
O6 P8 C8 C5 36.5(18) . . . . ?
C42A P8 C8 C5 -83.7(17) . . . . ?
C42G P8 C8 C5 162.2(14) . . . . ?
O6 P8 C8 C7 -72.1(18) . . . . ?
C42A P8 C8 C7 167.7(16) . . . . ?
C42G P8 C8 C7 53.6(19) . . . . ?
C11A C11B C11C C11D 0.0 . . . . ?
C11B C11C C11D C11E 0.0 . . . . ?
C11C C11D C11E C11F 0.0 . . . . ?
C11D C11E C11F C11A 0.0 . . . . ?
C11E C11F C11A C11B 0.0 . . . . ?
C11E C11F C11A P1 177.7(12) . . . . ?
C11C C11B C11A C11F 0.0 . . . . ?
C11C C11B C11A P1 -178.0(11) . . . . ?
C11G P1 C11A C11F 94.1(11) . . . . ?
C1 P1 C11A C11F -16.9(12) . . . . ?
Co1 P1 C11A C11F -133.8(8) . . . . ?
C11G P1 C11A C11B -88.0(10) . . . . ?
C1 P1 C11A C11B 160.9(9) . . . . ?
Co1 P1 C11A C11B 44.0(9) . . . . ?
C11G C11H C11I C11J 0.0 . . . . ?
C11H C11I C11J C11K 0.0 . . . . ?
C11I C11J C11K C11L 0.0 . . . . ?
C11J C11K C11L C11G 0.0 . . . . ?
C11K C11L C11G C11H 0.0 . . . . ?
C11K C11L C11G P1 179.7(13) . . . . ?
C11I C11H C11G C11L 0.0 . . . . ?
C11I C11H C11G P1 -179.7(13) . . . . ?
C11A P1 C11G C11L 157.9(10) . . . . ?
C1 P1 C11G C11L -91.9(12) . . . . ?
Co1 P1 C11G C11L 28.2(12) . . . . ?
C11A P1 C11G C11H -22.4(12) . . . . ?
C1 P1 C11G C11H 87.8(12) . . . . ?
Co1 P1 C11G C11H -152.1(7) . . . . ?
C12A C12B C12C C12D 0.0 . . . . ?
C12B C12C C12D C12E 0.0 . . . . ?
C12C C12D C12E C12F 0.0 . . . . ?
C12D C12E C12F C12A 0.0 . . . . ?
C12E C12F C12A C12B 0.0 . . . . ?
C12E C12F C12A P2 173.4(12) . . . . ?
C12C C12B C12A C12F 0.0 . . . . ?
C12C C12B C12A P2 -173.8(12) . . . . ?
O1 P2 C12A C12F 172.5(9) . . . . ?
C12G P2 C12A C12F -66.5(11) . . . . ?
C2 P2 C12A C12F 50.1(12) . . . . ?
O1 P2 C12A C12B -13.9(11) . . . . ?
C12G P2 C12A C12B 107.2(9) . . . . ?
C2 P2 C12A C12B -136.2(9) . . . . ?
C12G C12H C12I C12J 0.0 . . . . ?
C12H C12I C12J C12K 0.0 . . . . ?
C12I C12J C12K C12L 0.0 . . . . ?
C12J C12K C12L C12G 0.0 . . . . ?
C12K C12L C12G C12H 0.0 . . . . ?
C12K C12L C12G P2 172.2(11) . . . . ?
C12I C12H C12G C12L 0.0 . . . . ?
C12I C12H C12G P2 -172.0(11) . . . . ?
O1 P2 C12G C12L 18.0(11) . . . . ?
C12A P2 C12G C12L -105.3(10) . . . . ?
C2 P2 C12G C12L 137.4(10) . . . . ?
O1 P2 C12G C12H -169.8(10) . . . . ?
C12A P2 C12G C12H 66.8(11) . . . . ?
C2 P2 C12G C12H -50.4(11) . . . . ?
C21A C21B C21C C21D 0.0 . . . . ?
C21B C21C C21D C21E 0.0 . . . . ?
C21C C21D C21E C21F 0.0 . . . . ?
C21D C21E C21F C21A 0.0 . . . . ?
C21E C21F C21A C21B 0.0 . . . . ?
C21E C21F C21A P3 -179.8(15) . . . . ?
C21C C21B C21A C21F 0.0 . . . . ?
C21C C21B C21A P3 179.8(15) . . . . ?
O2 P3 C21A C21F 47.2(15) . . . . ?
C3 P3 C21A C21F -86.3(13) . . . . ?
C21G P3 C21A C21F 152.0(11) . . . . ?
O2 P3 C21A C21B -132.6(14) . . . . ?
C3 P3 C21A C21B 93.9(13) . . . . ?
C21G P3 C21A C21B -27.7(14) . . . . ?
C21G C21H C21I C21J 0.0 . . . . ?
C21H C21I C21J C21K 0.0 . . . . ?
C21I C21J C21K C21L 0.0 . . . . ?
C21J C21K C21L C21G 0.0 . . . . ?
C21K C21L C21G C21H 0.0 . . . . ?
C21K C21L C21G P3 -170.0(13) . . . . ?
C21I C21H C21G C21L 0.0 . . . . ?
C21I C21H C21G P3 170.4(13) . . . . ?
O2 P3 C21G C21L -164.4(14) . . . . ?
C3 P3 C21G C21L -29.9(13) . . . . ?
C21A P3 C21G C21L 88.4(12) . . . . ?
O2 P3 C21G C21H 25.4(15) . . . . ?
C3 P3 C21G C21H 159.9(10) . . . . ?
C21A P3 C21G C21H -81.8(12) . . . . ?
C22A C22B C22C C22D 0.0 . . . . ?
C22B C22C C22D C22E 0.0 . . . . ?
C22C C22D C22E C22F 0.0 . . . . ?
C22D C22E C22F C22A 0.0 . . . . ?
C22E C22F C22A C22B 0.0 . . . . ?
C22E C22F C22A P4 -176.2(11) . . . . ?
C22C C22B C22A C22F 0.0 . . . . ?
C22C C22B C22A P4 176.4(11) . . . . ?
O3 P4 C22A C22F -171.2(9) . . . . ?
C22G P4 C22A C22F 68.0(11) . . . . ?
C4 P4 C22A C22F -46.6(11) . . . . ?
O3 P4 C22A C22B 12.5(11) . . . . ?
C22G P4 C22A C22B -108.3(9) . . . . ?
C4 P4 C22A C22B 137.1(9) . . . . ?
C22G C22H C22I C22J 0.0 . . . . ?
C22H C22I C22J C22K 0.0 . . . . ?
C22I C22J C22K C22L 0.0 . . . . ?
C22J C22K C22L C22G 0.0 . . . . ?
C22K C22L C22G C22H 0.0 . . . . ?
C22K C22L C22G P4 -175.0(11) . . . . ?
C22I C22H C22G C22L 0.0 . . . . ?
C22I C22H C22G P4 174.9(11) . . . . ?
O3 P4 C22G C22L -17.7(11) . . . . ?
C22A P4 C22G C22L 102.7(9) . . . . ?
C4 P4 C22G C22L -142.5(9) . . . . ?
O3 P4 C22G C22H 167.4(9) . . . . ?
C22A P4 C22G C22H -72.3(10) . . . . ?
C4 P4 C22G C22H 42.6(11) . . . . ?
C31A C31B C31C C31D 0.0 . . . . ?
C31B C31C C31D C31E 0.0 . . . . ?
C31C C31D C31E C31F 0.0 . . . . ?
C31D C31E C31F C31A 0.0 . . . . ?
C31E C31F C31A C31B 0.0 . . . . ?
C31E C31F C31A P5 169.0(11) . . . . ?
C31C C31B C31A C31F 0.0 . . . . ?
C31C C31B C31A P5 -168.8(11) . . . . ?
O4 P5 C31A C31F 15.4(11) . . . . ?
C31G P5 C31A C31F -107.7(10) . . . . ?
C5 P5 C31A C31F 137.0(10) . . . . ?
O4 P5 C31A C31B -175.6(9) . . . . ?
C31G P5 C31A C31B 61.3(11) . . . . ?
C5 P5 C31A C31B -54.0(11) . . . . ?
C31G C31H C31I C31J 0.0 . . . . ?
C31H C31I C31J C31K 0.0 . . . . ?
C31I C31J C31K C31L 0.0 . . . . ?
C31J C31K C31L C31G 0.0 . . . . ?
C31K C31L C31G C31H 0.0 . . . . ?
C31K C31L C31G P5 176.5(12) . . . . ?
C31I C31H C31G C31L 0.0 . . . . ?
C31I C31H C31G P5 -176.6(12) . . . . ?
O4 P5 C31G C31L 166.1(10) . . . . ?
C31A P5 C31G C31L -73.4(11) . . . . ?
C5 P5 C31G C31L 41.2(12) . . . . ?
O4 P5 C31G C31H -17.4(12) . . . . ?
C31A P5 C31G C31H 103.1(10) . . . . ?
C5 P5 C31G C31H -142.3(10) . . . . ?
C32A C32B C32C C32D 0.0 . . . . ?
C32B C32C C32D C32E 0.0 . . . . ?
C32C C32D C32E C32F 0.0 . . . . ?
C32D C32E C32F C32A 0.0 . . . . ?
C32E C32F C32A C32B 0.0 . . . . ?
C32E C32F C32A P6 -175.5(11) . . . . ?
C32C C32B C32A C32F 0.0 . . . . ?
C32C C32B C32A P6 175.8(10) . . . . ?
C32G P6 C32A C32F 81.0(10) . . . . ?
C6 P6 C32A C32F -28.6(11) . . . . ?
Co3 P6 C32A C32F -144.9(7) . . . . ?
C32G P6 C32A C32B -94.6(10) . . . . ?
C6 P6 C32A C32B 155.8(9) . . . . ?
Co3 P6 C32A C32B 39.5(9) . . . . ?
C32G C32H C32I C32J 0.0 . . . . ?
C32H C32I C32J C32K 0.0 . . . . ?
C32I C32J C32K C32L 0.0 . . . . ?
C32J C32K C32L C32G 0.0 . . . . ?
C32K C32L C32G C32H 0.0 . . . . ?
C32K C32L C32G P6 -177.9(13) . . . . ?
C32I C32H C32G C32L 0.0 . . . . ?
C32I C32H C32G P6 177.9(13) . . . . ?
C32A P6 C32G C32L 160.1(9) . . . . ?
C6 P6 C32G C32L -88.8(11) . . . . ?
Co3 P6 C32G C32L 31.2(11) . . . . ?
C32A P6 C32G C32H -17.8(11) . . . . ?
C6 P6 C32G C32H 93.3(12) . . . . ?
Co3 P6 C32G C32H -146.6(8) . . . . ?
C41A C41B C41C C41D 0.0 . . . . ?
C41B C41C C41D C41E 0.0 . . . . ?
C41C C41D C41E C41F 0.0 . . . . ?
C41D C41E C41F C41A 0.0 . . . . ?
C41E C41F C41A C41B 0.0 . . . . ?
C41E C41F C41A P7 177.8(12) . . . . ?
C41C C41B C41A C41F 0.0 . . . . ?
C41C C41B C41A P7 -177.9(12) . . . . ?
O5 P7 C41A C41F -151.7(12) . . . . ?
C41G P7 C41A C41F -30.4(12) . . . . ?
C7 P7 C41A C41F 88.7(11) . . . . ?
O5 P7 C41A C41B 26.2(13) . . . . ?
C41G P7 C41A C41B 147.5(10) . . . . ?
C7 P7 C41A C41B -93.5(11) . . . . ?
C41G C41H C41I C41J 0.0 . . . . ?
C41H C41I C41J C41K 0.0 . . . . ?
C41I C41J C41K C41L 0.0 . . . . ?
C41J C41K C41L C41G 0.0 . . . . ?
C41K C41L C41G C41H 0.0 . . . . ?
C41K C41L C41G P7 171.0(12) . . . . ?
C41I C41H C41G C41L 0.0 . . . . ?
C41I C41H C41G P7 -170.4(13) . . . . ?
O5 P7 C41G C41L 25.9(14) . . . . ?
C7 P7 C41G C41L 153.8(10) . . . . ?
C41A P7 C41G C41L -89.8(11) . . . . ?
O5 P7 C41G C41H -163.4(12) . . . . ?
C7 P7 C41G C41H -35.4(13) . . . . ?
C41A P7 C41G C41H 80.9(12) . . . . ?
C42A C42B C42C C42D 0.0 . . . . ?
C42B C42C C42D C42E 0.0 . . . . ?
C42C C42D C42E C42F 0.0 . . . . ?
C42D C42E C42F C42A 0.0 . . . . ?
C42E C42F C42A C42B 0.0 . . . . ?
C42E C42F C42A P8 -174.0(12) . . . . ?
C42C C42B C42A C42F 0.0 . . . . ?
C42C C42B C42A P8 174.1(12) . . . . ?
O6 P8 C42A C42F -171.6(10) . . . . ?
C42G P8 C42A C42F 64.8(11) . . . . ?
C8 P8 C42A C42F -50.3(12) . . . . ?
O6 P8 C42A C42B 14.4(12) . . . . ?
C42G P8 C42A C42B -109.2(10) . . . . ?
C8 P8 C42A C42B 135.6(10) . . . . ?
C42G C42H C42I C42J 0.0 . . . . ?
C42H C42I C42J C42K 0.0 . . . . ?
C42I C42J C42K C42L 0.0 . . . . ?
C42J C42K C42L C42G 0.0 . . . . ?
C42K C42L C42G C42H 0.0 . . . . ?
C42K C42L C42G P8 -169.5(12) . . . . ?
C42I C42H C42G C42L 0.0 . . . . ?
C42I C42H C42G P8 168.8(12) . . . . ?
O6 P8 C42G C42L -19.4(11) . . . . ?
C42A P8 C42G C42L 101.5(10) . . . . ?
C8 P8 C42G C42L -143.5(10) . . . . ?
O6 P8 C42G C42H 171.4(9) . . . . ?
C42A P8 C42G C42H -67.7(11) . . . . ?
C8 P8 C42G C42H 47.3(13) . . . . ?
